data_7042197
loop_
_publ_author_name
'Khalfaoui, Ouafa'
'Beghidja, Adel'
'Long, J\'er\^ome'
'Boussadia, Ahlem'
'Beghidja, Chahrazed'
'Guari, Yannick'
'Larionova, Joulia'

_publ_section_title
;
 Cinnamic acid derivative rare-earth dinuclear complexes and
 one-dimensional architectures: synthesis, characterization and magnetic
 properties.
;
_journal_issue 12
_journal_name_full 'Dalton transactions (Cambridge, England : 2003)'
_journal_page_first 3943
_journal_page_last 3952
_journal_paper_doi 10.1039/c7dt00326a
_journal_volume 46
_journal_year 2017
_chemical_formula_moiety 'C32 H35 Dy O11 S'
_chemical_formula_sum 'C32 H35 Dy O11 S'
_chemical_formula_weight 790.16
_space_group_crystal_system monoclinic
_space_group_IT_number 14
_space_group_name_Hall '-P 2ybc'
_space_group_name_H-M_alt 'P 1 21/c 1'
_symmetry_space_group_name_Hall '-P 2ybc'
_symmetry_space_group_name_H-M 'P 1 21/c 1'
_atom_sites_solution_hydrogens mixed
_atom_sites_solution_primary direct
_audit_block_doi 10.5517/ccdc.csd.cc1nbw95
_audit_creation_date 2016-11-05
_audit_creation_method
;
Olex2 1.2
(compiled 2016.08.31 svn.r3340 for OlexSys, GUI svn.r5227)
;
_audit_update_record
;
2017-01-26 deposited with the CCDC.
2017-02-22 downloaded from the CCDC.
;
_cell_angle_alpha 90
_cell_angle_beta 98.672(2)
_cell_angle_gamma 90
_cell_formula_units_Z 4
_cell_length_a 17.5183(6)
_cell_length_b 22.4699(9)
_cell_length_c 8.3297(3)
_cell_measurement_reflns_used 9115
_cell_measurement_temperature 296(2)
_cell_measurement_theta_max 24.43
_cell_measurement_theta_min 2.63
_cell_volume 3241.4(2)
_computing_cell_refinement 'Bruker SAINT'
_computing_data_reduction 'Bruker SAINT'
_computing_molecular_graphics 'Bruker SHELXTL'
_computing_publication_material 'Bruker SHELXTL'
_computing_structure_refinement 'SHELXL-2014 (Sheldrick 2014)'
_computing_structure_solution 'SHELXS-97 (Sheldrick 2008)'
_diffrn_ambient_temperature 296.15
_diffrn_measured_fraction_theta_full 0.988
_diffrn_measured_fraction_theta_max 0.989
_diffrn_measurement_device_type 'Bruker APEX-II CCD'
_diffrn_measurement_method '\f and \w scans'
_diffrn_radiation_type MoK\a
_diffrn_radiation_wavelength 0.71073
_diffrn_reflns_av_R_equivalents 0.0699
_diffrn_reflns_av_unetI/netI 0.0424
_diffrn_reflns_Laue_measured_fraction_full 0.988
_diffrn_reflns_Laue_measured_fraction_max 0.989
_diffrn_reflns_limit_h_max 21
_diffrn_reflns_limit_h_min -21
_diffrn_reflns_limit_k_max 27
_diffrn_reflns_limit_k_min -28
_diffrn_reflns_limit_l_max 10
_diffrn_reflns_limit_l_min -9
_diffrn_reflns_number 49361
_diffrn_reflns_point_group_measured_fraction_full 0.988
_diffrn_reflns_point_group_measured_fraction_max 0.989
_diffrn_reflns_theta_full 25.242
_diffrn_reflns_theta_max 26.372
_diffrn_reflns_theta_min 3.969
_exptl_absorpt_coefficient_mu 2.429
_exptl_absorpt_correction_type none
_exptl_crystal_colour colourless
_exptl_crystal_colour_primary colourless
_exptl_crystal_density_diffrn 1.619
_exptl_crystal_description block
_exptl_crystal_F_000 1588
_exptl_crystal_size_max 0.12
_exptl_crystal_size_mid 0.09
_exptl_crystal_size_min 0.07
_refine_diff_density_max 0.983
_refine_diff_density_min -0.801
_refine_diff_density_rms 0.102
_refine_ls_extinction_method none
_refine_ls_goodness_of_fit_ref 1.258
_refine_ls_hydrogen_treatment constr
_refine_ls_matrix_type full
_refine_ls_number_parameters 430
_refine_ls_number_reflns 6556
_refine_ls_number_restraints 0
_refine_ls_restrained_S_all 1.258
_refine_ls_R_factor_all 0.0687
_refine_ls_R_factor_gt 0.0494
_refine_ls_shift/su_max 0.002
_refine_ls_shift/su_mean 0.000
_refine_ls_structure_factor_coef Fsqd
_refine_ls_weighting_details 'w=1/[\s^2^(Fo^2^)+10.7217P] where P=(Fo^2^+2Fc^2^)/3'
_refine_ls_weighting_scheme calc
_refine_ls_wR_factor_gt 0.0839
_refine_ls_wR_factor_ref 0.0887
_reflns_Friedel_coverage 0.000
_reflns_number_gt 5253
_reflns_number_total 6556
_reflns_threshold_expression 'I > 2\s(I)'
_cod_data_source_file c7dt00326a2.cif
_cod_data_source_block FM100
_cod_depositor_comments 'Adding full bibliography for 7042193--7042199.cif.'
_cod_database_code 7042197
_shelx_space_group_comment
;
The symmetry employed for this shelxl refinement is uniquely defined
by the following loop, which should always be used as a source of
symmetry information in preference to the above space-group names.
They are only intended as comments.
;
_olex2_refinement_description
;
1. Fixed Uiso
 At 1.2 times of:
  All C(H) groups
 At 1.5 times of:
  All C(H,H,H) groups, All C(H,H,H,H,H,H) groups, All O(H,H) groups
2. Others
 Fixed Sof: S1A(0.5) S1B(0.5) H31A(0.5) H31B(0.5) H31C(0.5) H31D(0.5)
 H31E(0.5) H31F(0.5) C32A(0.5) H32A(0.5) H32B(0.5) H32C(0.5) C32B(0.5)
 H32D(0.5) H32E(0.5) H32F(0.5)
3.a Rotating group:
 O11(H11A,H11B)
3.b Me refined with riding coordinates:
 C31(H31A,H31B,H31C), C31(H31D,H31E,H31F)
3.c Aromatic/amide H refined with riding coordinates:
 C2(H2), C3(H3), C6(H6), C7(H7), C8(H8), C9(H9), C12(H12), C13(H13), C16(H16),
 C17(H17), C18(H18), C19(H19), C22(H22), C23(H23), C26(H26), C27(H27), C28(H28),
  C29(H29)
3.d Idealised Me refined as rotating group:
 C10(H10A,H10B,H10C), C20(H20A,H20B,H20C), C30(H30A,H30B,H30C), C32A(H32A,H32B,
 H32C), C32B(H32D,H32E,H32F)
;
_shelx_shelxl_version_number 2014/7
_olex2_submission_original_sample_id FM105
_olex2_submission_special_instructions 'No special instructions were received'

loop_
_space_group_symop_operation_xyz
'x, y, z'
'-x, y+1/2, -z+1/2'
'-x, -y, -z'
'x, -y-1/2, z-1/2'

loop_
_atom_site_label
_atom_site_type_symbol
_atom_site_fract_x
_atom_site_fract_y
_atom_site_fract_z
_atom_site_U_iso_or_equiv
_atom_site_adp_type
_atom_site_occupancy
_atom_site_site_symmetry_order
_atom_site_calc_flag
_atom_site_refinement_flags_posn
_atom_site_refinement_flags_occupancy
_atom_site_disorder_assembly
_atom_site_disorder_group
Dy1 Dy 0.55476(2) 0.55918(2) 0.67169(3) 0.03258(9) Uani 1 1 d . . . .
S1A S 0.5480(3) 0.69510(16) 0.9039(4) 0.0673(12) Uani 0.5 1 d . P A 1
S1B S 0.5893(3) 0.6535(2) 1.0037(5) 0.0780(13) Uani 0.5 1 d . P A 2
O1 O 0.4665(2) 0.62903(18) 0.5237(5) 0.0485(11) Uani 1 1 d . . . .
O2 O 0.4503(2) 0.54067(16) 0.4149(5) 0.0363(9) Uani 1 1 d . . . .
O3 O 0.3265(3) 0.7920(2) 0.2871(6) 0.0632(13) Uani 1 1 d . . . .
O4 O 0.6276(2) 0.5538(2) 0.4518(5) 0.0535(11) Uani 1 1 d . . . .
O5 O 0.6404(3) 0.6382(2) 0.5824(6) 0.0571(12) Uani 1 1 d . . . .
O6 O 0.7957(3) 0.7817(2) 0.3514(7) 0.0768(16) Uani 1 1 d . . . .
O7 O 0.5946(2) 0.51016(19) 0.9426(4) 0.0412(10) Uani 1 1 d . . . .
O8 O 0.6841(2) 0.5384(2) 0.8023(5) 0.0459(11) Uani 1 1 d . . . .
O9 O 0.8017(2) 0.4727(2) 1.3835(5) 0.0536(12) Uani 1 1 d . . . .
O10 O 0.5456(3) 0.6320(2) 0.8629(6) 0.0707(15) Uani 1 1 d . . . .
O11 O 0.4391(2) 0.52724(17) 0.7604(4) 0.0381(9) Uani 1 1 d . . . .
H11A H 0.4481 0.5148 0.8613 0.057 Uiso 1 1 d GR . . .
H11B H 0.4185 0.4978 0.7001 0.057 Uiso 1 1 d GR . . .
C1 C 0.4307(3) 0.5952(2) 0.4203(7) 0.0335(13) Uani 1 1 d . . . .
C2 C 0.3632(3) 0.6164(3) 0.3071(7) 0.0375(13) Uani 1 1 d . . . .
H2 H 0.3373 0.5900 0.2319 0.045 Uiso 1 1 calc R . . .
C3 C 0.3388(3) 0.6717(3) 0.3095(7) 0.0371(13) Uani 1 1 d . . . .
H3 H 0.3669 0.6964 0.3862 0.045 Uiso 1 1 calc R . . .
C4 C 0.2730(3) 0.6993(3) 0.2072(7) 0.0353(13) Uani 1 1 d . . . .
C5 C 0.2671(4) 0.7612(3) 0.1982(7) 0.0427(14) Uani 1 1 d . . . .
C6 C 0.2056(4) 0.7886(3) 0.1025(9) 0.0544(18) Uani 1 1 d . . . .
H6 H 0.2027 0.8299 0.0968 0.065 Uiso 1 1 calc R . . .
C7 C 0.1496(4) 0.7544(4) 0.0170(9) 0.062(2) Uani 1 1 d . . . .
H7 H 0.1078 0.7730 -0.0454 0.075 Uiso 1 1 calc R . . .
C8 C 0.1529(4) 0.6930(4) 0.0203(9) 0.0608(19) Uani 1 1 d . . . .
H8 H 0.1148 0.6703 -0.0410 0.073 Uiso 1 1 calc R . . .
C9 C 0.2146(4) 0.6662(3) 0.1170(8) 0.0509(16) Uani 1 1 d . . . .
H9 H 0.2169 0.6249 0.1219 0.061 Uiso 1 1 calc R . . .
C10 C 0.3240(5) 0.8551(3) 0.2835(10) 0.072(2) Uani 1 1 d . . . .
H10A H 0.3222 0.8687 0.1737 0.107 Uiso 1 1 calc GR . . .
H10B H 0.3693 0.8708 0.3493 0.107 Uiso 1 1 calc GR . . .
H10C H 0.2788 0.8686 0.3251 0.107 Uiso 1 1 calc GR . . .
C11 C 0.6607(4) 0.6029(3) 0.4806(8) 0.0503(17) Uani 1 1 d . . . .
C12 C 0.7273(4) 0.6171(3) 0.3907(8) 0.0537(17) Uani 1 1 d . . . .
H12 H 0.7416 0.5888 0.3194 0.064 Uiso 1 1 calc R . . .
C13 C 0.7653(4) 0.6664(3) 0.4081(8) 0.0513(17) Uani 1 1 d . . . .
H13 H 0.7480 0.6949 0.4751 0.062 Uiso 1 1 calc R . . .
C14 C 0.8330(3) 0.6822(3) 0.3333(7) 0.0478(16) Uani 1 1 d . . . .
C15 C 0.8487(4) 0.7429(4) 0.3105(8) 0.0582(19) Uani 1 1 d . . . .
C16 C 0.9156(5) 0.7579(5) 0.2481(10) 0.077(3) Uani 1 1 d . . . .
H16 H 0.9269 0.7978 0.2335 0.092 Uiso 1 1 calc R . . .
C17 C 0.9646(5) 0.7154(6) 0.2080(10) 0.082(3) Uani 1 1 d . . . .
H17 H 1.0093 0.7266 0.1681 0.098 Uiso 1 1 calc R . . .
C18 C 0.9492(4) 0.6565(5) 0.2256(9) 0.077(3) Uani 1 1 d . . . .
H18 H 0.9826 0.6276 0.1965 0.093 Uiso 1 1 calc R . . .
C19 C 0.8831(4) 0.6402(4) 0.2875(9) 0.0608(19) Uani 1 1 d . . . .
H19 H 0.8722 0.6000 0.2985 0.073 Uiso 1 1 calc R . . .
C20 C 0.8115(6) 0.8437(4) 0.3475(11) 0.086(3) Uani 1 1 d . . . .
H20A H 0.8130 0.8558 0.2375 0.129 Uiso 1 1 calc GR . . .
H20B H 0.8604 0.8518 0.4125 0.129 Uiso 1 1 calc GR . . .
H20C H 0.7716 0.8653 0.3898 0.129 Uiso 1 1 calc GR . . .
C21 C 0.6653(3) 0.5169(2) 0.9308(7) 0.0337(13) Uani 1 1 d . . . .
C22 C 0.7248(3) 0.4968(2) 1.0649(7) 0.0346(13) Uani 1 1 d . . . .
H22 H 0.7102 0.4870 1.1644 0.041 Uiso 1 1 calc R . . .
C23 C 0.7982(3) 0.4925(3) 1.0465(6) 0.0362(13) Uani 1 1 d . . . .
H23 H 0.8092 0.5064 0.9473 0.043 Uiso 1 1 calc R . . .
C24 C 0.8650(3) 0.4698(3) 1.1552(7) 0.0377(13) Uani 1 1 d . . . .
C25 C 0.8669(3) 0.4584(3) 1.3227(7) 0.0410(14) Uani 1 1 d . . . .
C26 C 0.9326(4) 0.4345(3) 1.4132(8) 0.0607(19) Uani 1 1 d . . . .
H26 H 0.9335 0.4270 1.5232 0.073 Uiso 1 1 calc R . . .
C27 C 0.9961(4) 0.4218(3) 1.3428(10) 0.068(2) Uani 1 1 d . . . .
H27 H 1.0395 0.4053 1.4047 0.081 Uiso 1 1 calc R . . .
C28 C 0.9963(4) 0.4331(4) 1.1826(10) 0.067(2) Uani 1 1 d . . . .
H28 H 1.0400 0.4249 1.1355 0.081 Uiso 1 1 calc R . . .
C29 C 0.9314(3) 0.4568(3) 1.0896(8) 0.0529(17) Uani 1 1 d . . . .
H29 H 0.9323 0.4642 0.9800 0.063 Uiso 1 1 calc R . . .
C30 C 0.8016(4) 0.4691(4) 1.5555(8) 0.071(2) Uani 1 1 d . . . .
H30A H 0.7518 0.4807 1.5798 0.107 Uiso 1 1 calc GR . . .
H30B H 0.8403 0.4953 1.6104 0.107 Uiso 1 1 calc GR . . .
H30C H 0.8125 0.4290 1.5914 0.107 Uiso 1 1 calc GR . . .
C31 C 0.6279(9) 0.7153(7) 1.0089(18) 0.196(8) Uani 1 1 d . . . .
H31A H 0.6260 0.7571 1.0320 0.294 Uiso 0.5 1 calc R P A 1
H31B H 0.6361 0.6934 1.1090 0.294 Uiso 0.5 1 calc R P A 1
H31C H 0.6695 0.7076 0.9489 0.294 Uiso 0.5 1 calc R P A 1
H31D H 0.6555 0.7224 1.1158 0.294 Uiso 0.5 1 calc R P A 2
H31E H 0.6632 0.7167 0.9313 0.294 Uiso 0.5 1 calc R P A 2
H31F H 0.5890 0.7453 0.9830 0.294 Uiso 0.5 1 calc R P A 2
C32A C 0.4922(10) 0.7164(10) 1.038(3) 0.127(10) Uani 0.5 1 d . P A 1
H32A H 0.4415 0.6998 1.0094 0.191 Uiso 0.5 1 calc GR P A 1
H32B H 0.4888 0.7591 1.0389 0.191 Uiso 0.5 1 calc GR P A 1
H32C H 0.5141 0.7027 1.1446 0.191 Uiso 0.5 1 calc GR P A 1
C32B C 0.5226(13) 0.6494(11) 1.135(2) 0.111(7) Uani 0.5 1 d . P A 2
H32D H 0.4802 0.6756 1.0980 0.166 Uiso 0.5 1 calc GR P A 2
H32E H 0.5464 0.6612 1.2414 0.166 Uiso 0.5 1 calc GR P A 2
H32F H 0.5041 0.6093 1.1379 0.166 Uiso 0.5 1 calc GR P A 2

loop_
_atom_site_aniso_label
_atom_site_aniso_U_11
_atom_site_aniso_U_22
_atom_site_aniso_U_33
_atom_site_aniso_U_23
_atom_site_aniso_U_13
_atom_site_aniso_U_12
Dy1 0.03048(13) 0.03035(14) 0.03577(14) 0.00268(14) 0.00125(9) 0.00006(13)
S1A 0.129(4) 0.039(2) 0.0304(17) 0.0023(15) 0.002(2) 0.008(2)
S1B 0.088(3) 0.088(3) 0.059(2) -0.020(2) 0.016(2) -0.018(3)
O1 0.053(3) 0.033(2) 0.054(3) -0.002(2) -0.011(2) 0.007(2)
O2 0.039(2) 0.028(2) 0.043(2) 0.0047(17) 0.0090(17) 0.0067(17)
O3 0.069(3) 0.034(3) 0.082(4) 0.007(2) -0.002(3) 0.003(2)
O4 0.054(3) 0.065(3) 0.043(2) 0.001(2) 0.0091(19) -0.028(2)
O5 0.055(3) 0.047(3) 0.069(3) 0.008(2) 0.009(2) -0.015(2)
O6 0.072(4) 0.057(3) 0.100(4) 0.021(3) 0.009(3) -0.007(3)
O7 0.029(2) 0.062(3) 0.032(2) 0.0085(19) 0.0022(16) 0.0032(19)
O8 0.037(2) 0.068(3) 0.033(2) 0.017(2) 0.0036(17) -0.002(2)
O9 0.046(3) 0.083(3) 0.032(2) 0.004(2) 0.0046(19) 0.006(2)
O10 0.083(4) 0.056(3) 0.066(3) -0.028(3) -0.012(3) 0.001(3)
O11 0.035(2) 0.047(2) 0.031(2) -0.0008(18) 0.0027(17) -0.0034(18)
C1 0.039(3) 0.033(3) 0.030(3) 0.008(2) 0.009(2) 0.006(3)
C2 0.040(3) 0.035(3) 0.035(3) 0.001(3) -0.002(2) 0.002(3)
C3 0.039(3) 0.035(3) 0.037(3) 0.004(3) 0.003(2) 0.004(3)
C4 0.037(3) 0.036(3) 0.034(3) 0.005(2) 0.008(2) 0.008(3)
C5 0.043(3) 0.043(4) 0.043(4) 0.008(3) 0.012(3) 0.008(3)
C6 0.056(4) 0.043(4) 0.064(5) 0.018(3) 0.010(4) 0.015(3)
C7 0.050(4) 0.074(5) 0.062(5) 0.021(4) 0.005(4) 0.029(4)
C8 0.043(4) 0.079(6) 0.059(4) 0.002(4) 0.000(3) 0.006(4)
C9 0.048(4) 0.044(4) 0.059(4) 0.002(3) 0.003(3) 0.006(3)
C10 0.092(6) 0.037(4) 0.087(6) 0.006(4) 0.017(5) -0.004(4)
C11 0.047(4) 0.060(5) 0.042(4) 0.013(3) 0.001(3) -0.009(3)
C12 0.057(4) 0.062(5) 0.044(4) 0.003(3) 0.013(3) -0.017(4)
C13 0.049(4) 0.058(4) 0.048(4) 0.012(3) 0.011(3) -0.009(3)
C14 0.037(3) 0.065(5) 0.040(3) 0.017(3) 0.000(3) -0.009(3)
C15 0.047(4) 0.080(5) 0.043(4) 0.013(4) -0.006(3) -0.019(4)
C16 0.062(5) 0.103(7) 0.060(5) 0.023(5) -0.007(4) -0.035(5)
C17 0.046(5) 0.141(9) 0.059(5) 0.012(6) 0.012(4) -0.020(6)
C18 0.048(5) 0.128(9) 0.056(5) 0.005(5) 0.009(4) 0.002(5)
C19 0.052(4) 0.070(5) 0.059(5) 0.004(4) 0.005(4) -0.004(4)
C20 0.111(7) 0.058(5) 0.081(6) 0.016(4) -0.011(5) -0.010(5)
C21 0.032(3) 0.036(3) 0.031(3) -0.001(2) -0.002(2) 0.002(2)
C22 0.035(3) 0.040(3) 0.027(3) 0.004(2) -0.001(2) 0.002(3)
C23 0.038(3) 0.045(3) 0.025(3) 0.000(2) 0.003(2) -0.001(3)
C24 0.030(3) 0.040(3) 0.041(3) -0.001(3) 0.001(2) 0.004(3)
C25 0.039(3) 0.041(4) 0.040(3) -0.001(3) -0.002(3) -0.001(3)
C26 0.054(4) 0.073(5) 0.050(4) 0.009(4) -0.009(3) 0.012(4)
C27 0.046(4) 0.074(5) 0.077(6) 0.000(4) -0.013(4) 0.020(4)
C28 0.039(4) 0.085(6) 0.077(5) 0.005(5) 0.006(3) 0.019(4)
C29 0.038(3) 0.065(5) 0.056(4) -0.003(3) 0.007(3) 0.009(3)
C30 0.073(5) 0.107(7) 0.035(4) 0.006(4) 0.013(3) 0.004(5)
C31 0.228(16) 0.216(16) 0.161(12) -0.072(11) 0.087(12) -0.173(14)
C32A 0.050(10) 0.111(17) 0.21(2) -0.098(17) -0.021(13) 0.034(10)
C32B 0.137(18) 0.14(2) 0.067(12) -0.007(12) 0.053(12) -0.024(16)

loop_
_atom_type_symbol
_atom_type_description
_atom_type_scat_dispersion_real
_atom_type_scat_dispersion_imag
_atom_type_scat_source
C C 0.0033 0.0016 'International Tables Vol C Tables 4.2.6.8 and 6.1.1.4'
H H 0.0000 0.0000 'International Tables Vol C Tables 4.2.6.8 and 6.1.1.4'
Dy Dy -0.1892 4.4098 'International Tables Vol C Tables 4.2.6.8 and 6.1.1.4'
O O 0.0106 0.0060 'International Tables Vol C Tables 4.2.6.8 and 6.1.1.4'
S S 0.1246 0.1234 'International Tables Vol C Tables 4.2.6.8 and 6.1.1.4'

loop_
_geom_angle_atom_site_label_1
_geom_angle_atom_site_label_2
_geom_angle_atom_site_label_3
_geom_angle
_geom_angle_site_symmetry_1
_geom_angle_site_symmetry_3
O1 Dy1 O2 51.14(12) . .
O1 Dy1 O5 75.72(15) . .
O1 Dy1 O7 144.59(14) . .
O1 Dy1 C1 25.04(14) . .
O1 Dy1 C11 84.82(18) . .
O1 Dy1 C21 156.86(15) . .
O2 Dy1 O1 118.21(13) 3_666 .
O2 Dy1 O2 67.08(14) 3_666 .
O2 Dy1 O4 73.57(15) 3_666 .
O2 Dy1 O5 125.47(15) 3_666 .
O2 Dy1 O7 81.37(13) 3_666 .
O2 Dy1 O8 86.76(14) 3_666 .
O2 Dy1 O11 79.17(13) 3_666 .
O2 Dy1 C1 26.12(13) . .
O2 Dy1 C1 93.17(15) 3_666 .
O2 Dy1 C11 99.10(19) 3_666 .
O2 Dy1 C11 91.86(16) . .
O2 Dy1 C21 84.48(15) 3_666 .
O2 Dy1 C21 151.29(14) . .
O4 Dy1 O1 90.91(16) . .
O4 Dy1 O2 75.79(13) . .
O4 Dy1 O5 52.80(16) . .
O4 Dy1 O7 123.98(14) . .
O4 Dy1 O8 76.21(14) . .
O4 Dy1 C1 83.62(15) . .
O4 Dy1 C11 26.45(18) . .
O4 Dy1 C21 100.62(16) . .
O5 Dy1 O2 104.15(13) . .
O5 Dy1 O7 118.62(14) . .
O5 Dy1 C1 90.29(15) . .
O5 Dy1 C11 26.54(17) . .
O5 Dy1 C21 95.30(16) . .
O7 Dy1 O2 136.54(12) . .
O7 Dy1 C1 147.97(14) . .
O7 Dy1 C11 123.12(15) . .
O7 Dy1 C21 26.53(13) . .
O8 Dy1 O1 147.75(14) . .
O8 Dy1 O2 146.01(13) . .
O8 Dy1 O5 72.95(14) . .
O8 Dy1 O7 52.72(12) . .
O8 Dy1 C1 159.01(14) . .
O8 Dy1 C11 70.44(16) . .
O8 Dy1 C21 26.24(14) . .
O10 Dy1 O1 77.57(16) . .
O10 Dy1 O2 124.18(15) . .
O10 Dy1 O2 152.20(17) . 3_666
O10 Dy1 O4 131.77(18) . .
O10 Dy1 O5 79.02(19) . .
O10 Dy1 O7 74.32(17) . .
O10 Dy1 O8 89.09(16) . .
O10 Dy1 O11 81.25(17) . .
O10 Dy1 C1 100.26(17) . .
O10 Dy1 C11 105.3(2) . .
O10 Dy1 C21 79.81(17) . .
O11 Dy1 O1 81.04(14) . .
O11 Dy1 O2 71.54(12) . .
O11 Dy1 O4 143.58(14) . .
O11 Dy1 O5 152.18(15) . .
O11 Dy1 O7 73.84(12) . .
O11 Dy1 O8 126.23(13) . .
O11 Dy1 C1 74.13(14) . .
O11 Dy1 C11 162.74(16) . .
O11 Dy1 C21 100.31(15) . .
C11 Dy1 C1 88.89(17) . .
C11 Dy1 C21 96.59(17) . .
C21 Dy1 C1 174.31(16) . .
O10 S1A C31 113.3(8) . .
O10 S1A C32A 116.0(9) . .
C31 S1A C32A 96.0(8) . .
O10 S1B C31 121.4(7) . .
O10 S1B C32B 100.2(8) . .
C31 S1B C32B 111.5(10) . .
C1 O1 Dy1 100.0(3) . .
Dy1 O2 Dy1 112.93(14) 3_666 .
C1 O2 Dy1 88.7(3) . .
C1 O2 Dy1 158.2(4) . 3_666
C5 O3 C10 118.3(6) . .
C11 O4 Dy1 95.5(4) . .
C11 O5 Dy1 89.9(4) . .
C15 O6 C20 118.9(7) . .
C21 O7 Dy1 91.2(3) . .
C21 O8 Dy1 96.3(3) . .
C25 O9 C30 119.2(5) . .
S1A O10 Dy1 148.2(4) . .
S1B O10 Dy1 138.0(4) . .
Dy1 O11 H11A 110.9 . .
Dy1 O11 H11B 110.4 . .
H11A O11 H11B 108.0 . .
O1 C1 Dy1 54.9(3) . .
O1 C1 O2 120.0(5) . .
O1 C1 C2 121.2(5) . .
O2 C1 Dy1 65.1(3) . .
O2 C1 C2 118.8(5) . .
C2 C1 Dy1 173.6(4) . .
C1 C2 H2 119.1 . .
C3 C2 C1 121.7(5) . .
C3 C2 H2 119.1 . .
C2 C3 H3 115.8 . .
C2 C3 C4 128.4(6) . .
C4 C3 H3 115.8 . .
C5 C4 C3 119.9(5) . .
C9 C4 C3 122.6(5) . .
C9 C4 C5 117.5(5) . .
O3 C5 C4 115.4(5) . .
O3 C5 C6 123.3(6) . .
C6 C5 C4 121.2(6) . .
C5 C6 H6 120.4 . .
C7 C6 C5 119.3(6) . .
C7 C6 H6 120.4 . .
C6 C7 H7 119.1 . .
C6 C7 C8 121.9(6) . .
C8 C7 H7 119.1 . .
C7 C8 H8 120.9 . .
C7 C8 C9 118.3(7) . .
C9 C8 H8 120.9 . .
C4 C9 H9 119.1 . .
C8 C9 C4 121.9(6) . .
C8 C9 H9 119.1 . .
O3 C10 H10A 109.5 . .
O3 C10 H10B 109.5 . .
O3 C10 H10C 109.5 . .
H10A C10 H10B 109.5 . .
H10A C10 H10C 109.5 . .
H10B C10 H10C 109.5 . .
O4 C11 Dy1 58.1(3) . .
O4 C11 C12 117.5(7) . .
O5 C11 Dy1 63.6(3) . .
O5 C11 O4 121.0(6) . .
O5 C11 C12 121.5(6) . .
C12 C11 Dy1 169.3(5) . .
C11 C12 H12 118.3 . .
C13 C12 C11 123.3(7) . .
C13 C12 H12 118.3 . .
C12 C13 H13 116.6 . .
C12 C13 C14 126.8(7) . .
C14 C13 H13 116.6 . .
C15 C14 C13 118.7(7) . .
C19 C14 C13 122.7(7) . .
C19 C14 C15 118.6(6) . .
O6 C15 C14 115.8(6) . .
O6 C15 C16 125.7(8) . .
C16 C15 C14 118.5(8) . .
C15 C16 H16 119.4 . .
C17 C16 C15 121.2(9) . .
C17 C16 H16 119.4 . .
C16 C17 H17 119.6 . .
C16 C17 C18 120.9(8) . .
C18 C17 H17 119.6 . .
C17 C18 H18 120.4 . .
C17 C18 C19 119.1(9) . .
C19 C18 H18 120.4 . .
C14 C19 C18 121.5(8) . .
C14 C19 H19 119.2 . .
C18 C19 H19 119.2 . .
O6 C20 H20A 109.5 . .
O6 C20 H20B 109.5 . .
O6 C20 H20C 109.5 . .
H20A C20 H20B 109.5 . .
H20A C20 H20C 109.5 . .
H20B C20 H20C 109.5 . .
O7 C21 Dy1 62.3(3) . .
O7 C21 C22 119.4(5) . .
O8 C21 Dy1 57.4(3) . .
O8 C21 O7 119.6(5) . .
O8 C21 C22 120.9(5) . .
C22 C21 Dy1 177.8(4) . .
C21 C22 H22 119.3 . .
C23 C22 C21 121.5(5) . .
C23 C22 H22 119.3 . .
C22 C23 H23 114.5 . .
C22 C23 C24 131.1(5) . .
C24 C23 H23 114.5 . .
C25 C24 C23 124.9(5) . .
C29 C24 C23 118.1(5) . .
C29 C24 C25 117.0(5) . .
O9 C25 C24 115.5(5) . .
O9 C25 C26 124.5(6) . .
C26 C25 C24 120.0(6) . .
C25 C26 H26 119.6 . .
C27 C26 C25 120.8(7) . .
C27 C26 H26 119.6 . .
C26 C27 H27 119.8 . .
C28 C27 C26 120.4(6) . .
C28 C27 H27 119.8 . .
C27 C28 H28 120.0 . .
C27 C28 C29 120.0(7) . .
C29 C28 H28 120.0 . .
C24 C29 H29 119.1 . .
C28 C29 C24 121.8(6) . .
C28 C29 H29 119.1 . .
O9 C30 H30A 109.5 . .
O9 C30 H30B 109.5 . .
O9 C30 H30C 109.5 . .
H30A C30 H30B 109.5 . .
H30A C30 H30C 109.5 . .
H30B C30 H30C 109.5 . .
S1A C31 H31A 109.5 . .
S1A C31 H31B 109.5 . .
S1A C31 H31C 109.5 . .
S1B C31 H31D 109.5 . .
S1B C31 H31E 109.5 . .
S1B C31 H31F 109.5 . .
H31A C31 H31B 109.5 . .
H31A C31 H31C 109.5 . .
H31B C31 H31C 109.5 . .
H31D C31 H31E 109.5 . .
H31D C31 H31F 109.5 . .
H31E C31 H31F 109.5 . .
S1A C32A H32A 109.5 . .
S1A C32A H32B 109.5 . .
S1A C32A H32C 109.5 . .
H32A C32A H32B 109.5 . .
H32A C32A H32C 109.5 . .
H32B C32A H32C 109.5 . .
S1B C32B H32D 109.5 . .
S1B C32B H32E 109.5 . .
S1B C32B H32F 109.5 . .
H32D C32B H32E 109.5 . .
H32D C32B H32F 109.5 . .
H32E C32B H32F 109.5 . .

loop_
_geom_bond_atom_site_label_1
_geom_bond_atom_site_label_2
_geom_bond_distance
_geom_bond_site_symmetry_2
Dy1 O1 2.408(4) .
Dy1 O2 2.354(4) 3_666
Dy1 O2 2.630(4) .
Dy1 O4 2.387(4) .
Dy1 O5 2.508(4) .
Dy1 O7 2.513(4) .
Dy1 O8 2.406(4) .
Dy1 O10 2.307(5) .
Dy1 O11 2.370(4) .
Dy1 C1 2.897(5) .
Dy1 C11 2.800(7) .
Dy1 C21 2.838(5) .
S1A O10 1.457(6) .
S1A C31 1.601(14) .
S1A C32A 1.67(2) .
S1B O10 1.386(6) .
S1B C31 1.543(13) .
S1B C32B 1.717(18) .
O1 C1 1.246(6) .
O2 Dy1 2.354(4) 3_666
O2 C1 1.276(6) .
O3 C5 1.370(7) .
O3 C10 1.420(8) .
O4 C11 1.253(8) .
O5 C11 1.251(8) .
O6 C15 1.354(9) .
O6 C20 1.421(9) .
O7 C21 1.268(6) .
O8 C21 1.262(6) .
O9 C25 1.356(7) .
O9 C30 1.435(7) .
O11 H11A 0.8766 .
O11 H11B 0.8756 .
C1 C2 1.475(7) .
C2 H2 0.9300 .
C2 C3 1.316(8) .
C3 H3 0.9300 .
C3 C4 1.463(7) .
C4 C5 1.397(8) .
C4 C9 1.391(8) .
C5 C6 1.383(8) .
C6 H6 0.9300 .
C6 C7 1.360(10) .
C7 H7 0.9300 .
C7 C8 1.382(10) .
C8 H8 0.9300 .
C8 C9 1.384(9) .
C9 H9 0.9300 .
C10 H10A 0.9600 .
C10 H10B 0.9600 .
C10 H10C 0.9600 .
C11 C12 1.512(9) .
C12 H12 0.9300 .
C12 C13 1.290(9) .
C13 H13 0.9300 .
C13 C14 1.464(8) .
C14 C15 1.408(10) .
C14 C19 1.382(10) .
C15 C16 1.394(10) .
C16 H16 0.9300 .
C16 C17 1.360(13) .
C17 H17 0.9300 .
C17 C18 1.364(12) .
C18 H18 0.9300 .
C18 C19 1.386(10) .
C19 H19 0.9300 .
C20 H20A 0.9600 .
C20 H20B 0.9600 .
C20 H20C 0.9600 .
C21 C22 1.478(7) .
C22 H22 0.9300 .
C22 C23 1.321(7) .
C23 H23 0.9300 .
C23 C24 1.460(7) .
C24 C25 1.414(8) .
C24 C29 1.389(8) .
C25 C26 1.387(8) .
C26 H26 0.9300 .
C26 C27 1.363(10) .
C27 H27 0.9300 .
C27 C28 1.359(10) .
C28 H28 0.9300 .
C28 C29 1.381(9) .
C29 H29 0.9300 .
C30 H30A 0.9600 .
C30 H30B 0.9600 .
C30 H30C 0.9600 .
C31 H31A 0.9600 .
C31 H31B 0.9600 .
C31 H31C 0.9600 .
C31 H31D 0.9600 .
C31 H31E 0.9600 .
C31 H31F 0.9600 .
C32A H32A 0.9600 .
C32A H32B 0.9600 .
C32A H32C 0.9600 .
C32B H32D 0.9600 .
C32B H32E 0.9600 .
C32B H32F 0.9600 .

loop_
_geom_torsion_atom_site_label_1
_geom_torsion_atom_site_label_2
_geom_torsion_atom_site_label_3
_geom_torsion_atom_site_label_4
_geom_torsion
_geom_torsion_site_symmetry_1
Dy1 O1 C1 O2 -3.5(6) .
Dy1 O1 C1 C2 173.9(4) .
Dy1 O2 C1 Dy1 173.2(10) 3_666
Dy1 O2 C1 O1 3.2(5) .
Dy1 O2 C1 O1 176.4(6) 3_666
Dy1 O2 C1 C2 -1.1(13) 3_666
Dy1 O2 C1 C2 -174.3(4) .
Dy1 O4 C11 O5 -9.7(7) .
Dy1 O4 C11 C12 168.8(5) .
Dy1 O5 C11 O4 9.2(6) .
Dy1 O5 C11 C12 -169.3(5) .
Dy1 O7 C21 O8 -4.3(5) .
Dy1 O7 C21 C22 178.5(5) .
Dy1 O8 C21 O7 4.5(6) .
Dy1 O8 C21 C22 -178.3(5) .
Dy1 C11 C12 C13 -118(3) .
O1 C1 C2 C3 0.7(9) .
O2 C1 C2 C3 178.1(5) .
O3 C5 C6 C7 179.3(6) .
O4 C11 C12 C13 179.0(6) .
O5 C11 C12 C13 -2.5(10) .
O6 C15 C16 C17 -178.9(7) .
O7 C21 C22 C23 167.2(6) .
O8 C21 C22 C23 -10.0(9) .
O9 C25 C26 C27 -179.5(7) .
C1 C2 C3 C4 -179.5(5) .
C2 C3 C4 C5 -163.7(6) .
C2 C3 C4 C9 16.6(10) .
C3 C4 C5 O3 1.2(8) .
C3 C4 C5 C6 -180.0(5) .
C3 C4 C9 C8 -179.7(6) .
C4 C5 C6 C7 0.6(10) .
C5 C4 C9 C8 0.6(9) .
C5 C6 C7 C8 -1.3(11) .
C6 C7 C8 C9 1.6(11) .
C7 C8 C9 C4 -1.3(10) .
C9 C4 C5 O3 -179.1(5) .
C9 C4 C5 C6 -0.3(9) .
C10 O3 C5 C4 -179.9(6) .
C10 O3 C5 C6 1.4(9) .
C11 C12 C13 C14 176.2(6) .
C12 C13 C14 C15 155.0(7) .
C12 C13 C14 C19 -26.5(10) .
C13 C14 C15 O6 -4.1(9) .
C13 C14 C15 C16 176.3(6) .
C13 C14 C19 C18 -176.2(6) .
C14 C15 C16 C17 0.7(11) .
C15 C14 C19 C18 2.3(10) .
C15 C16 C17 C18 1.0(12) .
C16 C17 C18 C19 -1.0(13) .
C17 C18 C19 C14 -0.7(11) .
C19 C14 C15 O6 177.3(6) .
C19 C14 C15 C16 -2.2(9) .
C20 O6 C15 C14 173.7(6) .
C20 O6 C15 C16 -6.8(11) .
C21 C22 C23 C24 -174.6(6) .
C22 C23 C24 C25 -14.2(10) .
C22 C23 C24 C29 163.9(6) .
C23 C24 C25 O9 -3.0(9) .
C23 C24 C25 C26 177.3(6) .
C23 C24 C29 C28 -177.6(6) .
C24 C25 C26 C27 0.1(11) .
C25 C24 C29 C28 0.7(10) .
C25 C26 C27 C28 0.8(12) .
C26 C27 C28 C29 -1.0(12) .
C27 C28 C29 C24 0.2(12) .
C29 C24 C25 O9 178.8(5) .
C29 C24 C25 C26 -0.9(9) .
C30 O9 C25 C24 -172.8(6) .
C30 O9 C25 C26 6.8(10) .
C31 S1A O10 Dy1 -101.5(8) .
C31 S1B O10 Dy1 110.1(9) .
C32A S1A O10 Dy1 148.8(10) .
C32B S1B O10 Dy1 -126.8(10) .
